data_4133737
loop_
_publ_author_name
'Heider, Yannic'
'Willmes, Philipp'
'Huch, Volker'
'Zimmer, Michael'
'Scheschkewitz, David'

_publ_section_title
;
 Boron and phosphorus containing heterosiliconoids: stable p- and n-doped
 unsaturated silicon clusters.
;
_journal_name_full 'Journal of the American Chemical Society'
_journal_paper_doi 10.1021/jacs.9b11181
_journal_year 2019
_chemical_formula_moiety 'C66 H106 B N Si5'
_chemical_formula_sum 'C66 H106 B N Si5'
_chemical_formula_weight 1064.77
_space_group_crystal_system triclinic
_space_group_IT_number 2
_space_group_name_Hall '-P 1'
_space_group_name_H-M_alt 'P -1'
_atom_sites_solution_hydrogens difmap
_audit_creation_method SHELXL-2018/3
_cell_angle_alpha 98.387(2)
_cell_angle_beta 92.938(2)
_cell_angle_gamma 106.305(2)
_cell_formula_units_Z 2
_cell_length_a 13.5006(6)
_cell_length_b 13.5798(6)
_cell_length_c 18.9871(8)
_cell_measurement_reflns_used 9672
_cell_measurement_temperature 132(2)
_cell_measurement_theta_max 30.76
_cell_measurement_theta_min 2.47
_cell_volume 3289.7(3)
_computing_cell_refinement 'Bruker SAINT'
_computing_data_collection 'Bruker APEX2'
_computing_data_reduction 'Bruker SAINT'
_computing_molecular_graphics 'Bruker SHELXTL'
_computing_publication_material 'Bruker SHELXTL'
_computing_structure_refinement 'SHELXL-2018/3 (Sheldrick, 2018)'
_computing_structure_solution 'SHELXS-97 (Sheldrick 2008)'
_diffrn_ambient_temperature 132(2)
_diffrn_measured_fraction_theta_full 1.000
_diffrn_measured_fraction_theta_max 0.988
_diffrn_measurement_device_type 'Bruker APEX-II CCD'
_diffrn_measurement_method '\f and \w scans'
_diffrn_radiation_type MoK\a
_diffrn_radiation_wavelength 0.71073
_diffrn_reflns_av_R_equivalents 0.0277
_diffrn_reflns_av_unetI/netI 0.0359
_diffrn_reflns_Laue_measured_fraction_full 1.000
_diffrn_reflns_Laue_measured_fraction_max 0.988
_diffrn_reflns_limit_h_max 19
_diffrn_reflns_limit_h_min -19
_diffrn_reflns_limit_k_max 19
_diffrn_reflns_limit_k_min -19
_diffrn_reflns_limit_l_max 27
_diffrn_reflns_limit_l_min -27
_diffrn_reflns_number 76421
_diffrn_reflns_point_group_measured_fraction_full 1.000
_diffrn_reflns_point_group_measured_fraction_max 0.988
_diffrn_reflns_theta_full 25.242
_diffrn_reflns_theta_max 30.988
_diffrn_reflns_theta_min 1.089
_exptl_absorpt_coefficient_mu 0.146
_exptl_absorpt_correction_T_max 0.7461
_exptl_absorpt_correction_T_min 0.7190
_exptl_absorpt_correction_type multi-scan
_exptl_absorpt_process_details
; 
 SADABS 2016/2: Krause, L., Herbst-Irmer, R., Sheldrick G.M. & Stalke D., 
 J. Appl. Cryst. 48 (2015) 3-10 
;
_exptl_crystal_colour orange
_exptl_crystal_density_diffrn 1.075
_exptl_crystal_description plate
_exptl_crystal_F_000 1168
_exptl_crystal_size_max 0.652
_exptl_crystal_size_mid 0.377
_exptl_crystal_size_min 0.120
_refine_diff_density_max 0.402
_refine_diff_density_min -0.228
_refine_diff_density_rms 0.049
_refine_ls_extinction_method none
_refine_ls_goodness_of_fit_ref 1.028
_refine_ls_hydrogen_treatment refall
_refine_ls_matrix_type full
_refine_ls_number_parameters 1082
_refine_ls_number_reflns 20730
_refine_ls_number_restraints 0
_refine_ls_restrained_S_all 1.028
_refine_ls_R_factor_all 0.0527
_refine_ls_R_factor_gt 0.0373
_refine_ls_shift/su_max 0.001
_refine_ls_shift/su_mean 0.000
_refine_ls_structure_factor_coef Fsqd
_refine_ls_weighting_details 'w=1/[\s^2^(Fo^2^)+(0.0440P)^2^+0.8406P] where P=(Fo^2^+2Fc^2^)/3'
_refine_ls_weighting_scheme calc
_refine_ls_wR_factor_gt 0.0889
_refine_ls_wR_factor_ref 0.0965
_reflns_Friedel_coverage 0.000
_reflns_number_gt 16525
_reflns_number_total 20730
_reflns_threshold_expression 'I > 2\s(I)'
_cod_data_source_file ja9b11181_si_004.cif
_cod_data_source_block sh4060
_cod_database_code 4133737
_shelx_shelxl_version_number 2018/3
_shelx_space_group_comment
; 
The symmetry employed for this shelxl refinement is uniquely defined 
by the following loop, which should always be used as a source of 
symmetry information in preference to the above space-group names. 
They are only intended as comments. 
;
_shelx_estimated_absorpt_t_min 0.911
_shelx_estimated_absorpt_t_max 0.983

loop_
_space_group_symop_operation_xyz
'x, y, z'
'-x, -y, -z'

loop_
_atom_site_label
_atom_site_type_symbol
_atom_site_fract_x
_atom_site_fract_y
_atom_site_fract_z
_atom_site_U_iso_or_equiv
_atom_site_adp_type
_atom_site_occupancy
_atom_site_site_symmetry_order
_atom_site_calc_flag
Si1 Si 0.47547(2) 0.21690(2) 0.14532(2) 0.01490(6) Uani 1 1 d
Si2 Si 0.45467(2) 0.34646(2) 0.25405(2) 0.01449(6) Uani 1 1 d
Si3 Si 0.45793(2) 0.17473(2) 0.25941(2) 0.01214(6) Uani 1 1 d
Si4 Si 0.64045(2) 0.22941(2) 0.29085(2) 0.01138(6) Uani 1 1 d
Si5 Si 0.61475(2) 0.34532(2) 0.21534(2) 0.01332(6) Uani 1 1 d
N1 N 0.32273(8) 0.35262(7) 0.11095(5) 0.02045(19) Uani 1 1 d
B1 B 0.38580(10) 0.31494(9) 0.15198(6) 0.0179(2) Uani 1 1 d
C1 C 0.34594(8) 0.08310(8) 0.29605(5) 0.01325(18) Uani 1 1 d
C2 C 0.29357(8) -0.01678(8) 0.25733(5) 0.01497(19) Uani 1 1 d
C3 C 0.20448(8) -0.07724(8) 0.28160(6) 0.0186(2) Uani 1 1 d
C4 C 0.16518(8) -0.04425(9) 0.34407(6) 0.0196(2) Uani 1 1 d
C5 C 0.22065(9) 0.05179(9) 0.38393(6) 0.0196(2) Uani 1 1 d
C6 C 0.30904(8) 0.11585(8) 0.36136(5) 0.01557(19) Uani 1 1 d
C7 C 0.32961(8) -0.06015(8) 0.18822(6) 0.0168(2) Uani 1 1 d
C8 C 0.26470(11) -0.04941(11) 0.12320(6) 0.0260(2) Uani 1 1 d
C9 C 0.33057(10) -0.17252(9) 0.18643(7) 0.0246(2) Uani 1 1 d
C10 C 0.06372(9) -0.10848(10) 0.36598(7) 0.0247(2) Uani 1 1 d
C11 C -0.02137(11) -0.05592(13) 0.35801(9) 0.0375(3) Uani 1 1 d
C12 C 0.07371(12) -0.13157(13) 0.44173(8) 0.0369(3) Uani 1 1 d
C13 C 0.35942(9) 0.22144(8) 0.40717(6) 0.0175(2) Uani 1 1 d
C14 C 0.29040(11) 0.29244(10) 0.40081(7) 0.0268(2) Uani 1 1 d
C15 C 0.38610(11) 0.21499(10) 0.48517(6) 0.0267(3) Uani 1 1 d
C16 C 0.66096(8) 0.25455(8) 0.39304(5) 0.01356(18) Uani 1 1 d
C17 C 0.68023(8) 0.35238(8) 0.43773(5) 0.01591(19) Uani 1 1 d
C18 C 0.69071(9) 0.35892(9) 0.51177(6) 0.0192(2) Uani 1 1 d
C19 C 0.68401(8) 0.27282(9) 0.54450(6) 0.0185(2) Uani 1 1 d
C20 C 0.66546(8) 0.17708(9) 0.50075(6) 0.0173(2) Uani 1 1 d
C21 C 0.65342(8) 0.16647(8) 0.42626(5) 0.01447(19) Uani 1 1 d
C22 C 0.68808(9) 0.45302(8) 0.40931(6) 0.0188(2) Uani 1 1 d
C23 C 0.59395(10) 0.49071(10) 0.42573(7) 0.0246(2) Uani 1 1 d
C24 C 0.78869(11) 0.53855(9) 0.43791(7) 0.0267(2) Uani 1 1 d
C25 C 0.69595(10) 0.28353(10) 0.62540(6) 0.0239(2) Uani 1 1 d
C26 C 0.61267(13) 0.32568(12) 0.65898(7) 0.0336(3) Uani 1 1 d
C27 C 0.80371(13) 0.35126(14) 0.65696(8) 0.0395(3) Uani 1 1 d
C28 C 0.63252(8) 0.05733(8) 0.38350(6) 0.01617(19) Uani 1 1 d
C29 C 0.53308(10) -0.01806(9) 0.40110(7) 0.0225(2) Uani 1 1 d
C30 C 0.72517(10) 0.01522(10) 0.39346(7) 0.0251(2) Uani 1 1 d
C31 C 0.74608(8) 0.17065(8) 0.25570(5) 0.01328(18) Uani 1 1 d
C32 C 0.72908(8) 0.07391(8) 0.20994(5) 0.01464(19) Uani 1 1 d
C33 C 0.81330(8) 0.04184(8) 0.18743(6) 0.0172(2) Uani 1 1 d
C34 C 0.91548(8) 0.10032(8) 0.20811(6) 0.0174(2) Uani 1 1 d
C35 C 0.93186(8) 0.19440(9) 0.25304(6) 0.0180(2) Uani 1 1 d
C36 C 0.85005(8) 0.23102(8) 0.27636(5) 0.01557(19) Uani 1 1 d
C37 C 0.62193(8) 0.00093(8) 0.18286(6) 0.0175(2) Uani 1 1 d
C38 C 0.59737(10) -0.00171(10) 0.10316(7) 0.0250(2) Uani 1 1 d
C39 C 0.60977(10) -0.10936(9) 0.19784(8) 0.0260(2) Uani 1 1 d
C40 C 1.00278(9) 0.06097(9) 0.17949(6) 0.0214(2) Uani 1 1 d
C41 C 1.10917(10) 0.12113(11) 0.21732(8) 0.0287(3) Uani 1 1 d
C42 C 1.00196(11) 0.05915(12) 0.09886(7) 0.0319(3) Uani 1 1 d
C43 C 0.88093(8) 0.33680(8) 0.32474(6) 0.0190(2) Uani 1 1 d
C44 C 0.94958(10) 0.42241(10) 0.28924(8) 0.0281(3) Uani 1 1 d
C45 C 0.93303(11) 0.33122(12) 0.39688(7) 0.0306(3) Uani 1 1 d
C46 C 0.71476(8) 0.44218(8) 0.17356(5) 0.01484(19) Uani 1 1 d
C47 C 0.73956(8) 0.55103(8) 0.19653(6) 0.0174(2) Uani 1 1 d
C48 C 0.81769(9) 0.61817(8) 0.16636(6) 0.0199(2) Uani 1 1 d
C49 C 0.87210(8) 0.58205(8) 0.11338(6) 0.0191(2) Uani 1 1 d
C50 C 0.84554(9) 0.47526(9) 0.09009(6) 0.0192(2) Uani 1 1 d
C51 C 0.76995(8) 0.40489(8) 0.11930(5) 0.01611(19) Uani 1 1 d
C52 C 0.67888(10) 0.59672(8) 0.25078(6) 0.0213(2) Uani 1 1 d
C53 C 0.74129(14) 0.69991(10) 0.29668(8) 0.0347(3) Uani 1 1 d
C54 C 0.58170(11) 0.60905(11) 0.21274(8) 0.0295(3) Uani 1 1 d
C55 C 0.96141(9) 0.65241(9) 0.08236(7) 0.0227(2) Uani 1 1 d
C56 C 0.96904(11) 0.76727(11) 0.09835(10) 0.0379(3) Uani 1 1 d
C57 C 1.06307(10) 0.63536(12) 0.10783(9) 0.0320(3) Uani 1 1 d
C58 C 0.74620(9) 0.29011(8) 0.08916(6) 0.0180(2) Uani 1 1 d
C59 C 0.67548(10) 0.26485(10) 0.01936(6) 0.0240(2) Uani 1 1 d
C60 C 0.84232(10) 0.25382(10) 0.07810(7) 0.0256(2) Uani 1 1 d
C61 C 0.29851(10) 0.31684(11) 0.03241(6) 0.0279(3) Uani 1 1 d
C62 C 0.39229(15) 0.35605(19) -0.00709(9) 0.0535(5) Uani 1 1 d
C63 C 0.25494(13) 0.19906(12) 0.01435(8) 0.0391(3) Uani 1 1 d
C64 C 0.27765(11) 0.43488(10) 0.14264(7) 0.0289(3) Uani 1 1 d
C65 C 0.15988(13) 0.39457(13) 0.14026(10) 0.0409(4) Uani 1 1 d
C66 C 0.31054(14) 0.53234(12) 0.10856(11) 0.0421(4) Uani 1 1 d
H1 H 0.1653(10) -0.1454(11) 0.2532(7) 0.022(3) Uiso 1 1 d
H2 H 0.1952(11) 0.0761(11) 0.4273(8) 0.026(4) Uiso 1 1 d
H3 H 0.3995(10) -0.0183(10) 0.1856(7) 0.018(3) Uiso 1 1 d
H4 H 0.2873(12) -0.0752(12) 0.0781(9) 0.037(4) Uiso 1 1 d
H5 H 0.1928(13) -0.0873(12) 0.1236(8) 0.037(4) Uiso 1 1 d
H6 H 0.2690(11) 0.0239(12) 0.1224(8) 0.031(4) Uiso 1 1 d
H7 H 0.3735(12) -0.1783(11) 0.2300(8) 0.032(4) Uiso 1 1 d
H8 H 0.2611(13) -0.2192(13) 0.1847(8) 0.039(4) Uiso 1 1 d
H9 H 0.3622(11) -0.1961(11) 0.1424(8) 0.030(4) Uiso 1 1 d
H10 H 0.0434(11) -0.1760(12) 0.3330(8) 0.033(4) Uiso 1 1 d
H11 H -0.0353(15) -0.0470(15) 0.3077(11) 0.061(6) Uiso 1 1 d
H12 H -0.0861(14) -0.0957(13) 0.3719(9) 0.043(4) Uiso 1 1 d
H13 H 0.0008(14) 0.0146(15) 0.3870(10) 0.054(5) Uiso 1 1 d
H14 H 0.1275(14) -0.1653(13) 0.4498(9) 0.047(5) Uiso 1 1 d
H15 H 0.0073(14) -0.1793(13) 0.4506(9) 0.045(5) Uiso 1 1 d
H16 H 0.0876(14) -0.0646(15) 0.4768(10) 0.053(5) Uiso 1 1 d
H17 H 0.4253(10) 0.2528(10) 0.3888(7) 0.020(3) Uiso 1 1 d
H18 H 0.2734(12) 0.2961(12) 0.3501(9) 0.038(4) Uiso 1 1 d
H19 H 0.2267(13) 0.2670(12) 0.4215(8) 0.035(4) Uiso 1 1 d
H20 H 0.3228(12) 0.3613(12) 0.4249(8) 0.034(4) Uiso 1 1 d
H21 H 0.3229(13) 0.1895(12) 0.5085(9) 0.040(4) Uiso 1 1 d
H22 H 0.4231(11) 0.2826(12) 0.5103(8) 0.028(4) Uiso 1 1 d
H23 H 0.4300(13) 0.1694(13) 0.4891(9) 0.041(4) Uiso 1 1 d
H24 H 0.7043(10) 0.4261(10) 0.5415(7) 0.021(3) Uiso 1 1 d
H25 H 0.6618(10) 0.1154(10) 0.5225(7) 0.020(3) Uiso 1 1 d
H26 H 0.6886(10) 0.4394(10) 0.3585(7) 0.017(3) Uiso 1 1 d
H27 H 0.5967(12) 0.5548(12) 0.4061(8) 0.036(4) Uiso 1 1 d
H28 H 0.5902(11) 0.5049(11) 0.4776(8) 0.029(4) Uiso 1 1 d
H29 H 0.5305(12) 0.4395(12) 0.4073(8) 0.033(4) Uiso 1 1 d
H30 H 0.7958(11) 0.5547(11) 0.4899(8) 0.032(4) Uiso 1 1 d
H31 H 0.8495(13) 0.5201(12) 0.4249(9) 0.040(4) Uiso 1 1 d
H32 H 0.7933(12) 0.6046(13) 0.4183(8) 0.040(4) Uiso 1 1 d
H33 H 0.6867(10) 0.2140(11) 0.6369(7) 0.023(3) Uiso 1 1 d
H34 H 0.6182(13) 0.3944(14) 0.6504(9) 0.043(5) Uiso 1 1 d
H35 H 0.6204(12) 0.3286(12) 0.7118(9) 0.041(4) Uiso 1 1 d
H36 H 0.5423(13) 0.2827(13) 0.6394(9) 0.041(4) Uiso 1 1 d
H37 H 0.8581(15) 0.3251(14) 0.6354(10) 0.054(5) Uiso 1 1 d
H38 H 0.8147(13) 0.4216(14) 0.6492(9) 0.043(5) Uiso 1 1 d
H39 H 0.8101(14) 0.3558(14) 0.7112(10) 0.053(5) Uiso 1 1 d
H40 H 0.6236(9) 0.0616(9) 0.3331(7) 0.013(3) Uiso 1 1 d
H41 H 0.5176(12) -0.0850(13) 0.3685(9) 0.039(4) Uiso 1 1 d
H42 H 0.5404(11) -0.0300(11) 0.4499(8) 0.026(4) Uiso 1 1 d
H43 H 0.4752(11) 0.0079(11) 0.3943(8) 0.027(4) Uiso 1 1 d
H44 H 0.7872(12) 0.0613(11) 0.3775(8) 0.029(4) Uiso 1 1 d
H45 H 0.7112(12) -0.0537(12) 0.3649(8) 0.035(4) Uiso 1 1 d
H46 H 0.7392(12) 0.0098(11) 0.4430(8) 0.033(4) Uiso 1 1 d
H47 H 0.8002(10) -0.0237(10) 0.1558(7) 0.020(3) Uiso 1 1 d
H48 H 1.0007(11) 0.2361(10) 0.2690(7) 0.020(3) Uiso 1 1 d
H49 H 0.5726(10) 0.0273(10) 0.2072(7) 0.017(3) Uiso 1 1 d
H50 H 0.6030(12) 0.0666(12) 0.0935(8) 0.035(4) Uiso 1 1 d
H51 H 0.5268(12) -0.0488(12) 0.0852(8) 0.034(4) Uiso 1 1 d
H52 H 0.6476(12) -0.0278(12) 0.0749(9) 0.039(4) Uiso 1 1 d
H53 H 0.5422(12) -0.1544(12) 0.1811(8) 0.033(4) Uiso 1 1 d
H54 H 0.6229(13) -0.1124(13) 0.2482(10) 0.045(5) Uiso 1 1 d
H55 H 0.6592(13) -0.1407(13) 0.1729(9) 0.041(4) Uiso 1 1 d
H56 H 0.9881(10) -0.0106(11) 0.1869(7) 0.022(3) Uiso 1 1 d
H57 H 1.1300(12) 0.1944(13) 0.2085(8) 0.036(4) Uiso 1 1 d
H58 H 1.1100(12) 0.1209(12) 0.2700(9) 0.035(4) Uiso 1 1 d
H59 H 1.1603(13) 0.0890(13) 0.2000(9) 0.045(5) Uiso 1 1 d
H60 H 1.0154(12) 0.1297(13) 0.0874(8) 0.037(4) Uiso 1 1 d
H61 H 0.9364(13) 0.0195(13) 0.0724(9) 0.041(4) Uiso 1 1 d
H62 H 1.0551(13) 0.0340(12) 0.0804(8) 0.038(4) Uiso 1 1 d
H63 H 0.8190(10) 0.3556(10) 0.3340(7) 0.018(3) Uiso 1 1 d
H64 H 0.9632(12) 0.4893(13) 0.3201(9) 0.039(4) Uiso 1 1 d
H65 H 0.9165(12) 0.4259(12) 0.2429(9) 0.039(4) Uiso 1 1 d
H66 H 1.0155(13) 0.4083(12) 0.2830(9) 0.041(4) Uiso 1 1 d
H67 H 0.9983(13) 0.3112(12) 0.3914(8) 0.040(4) Uiso 1 1 d
H68 H 0.9549(14) 0.3991(14) 0.4272(10) 0.053(5) Uiso 1 1 d
H69 H 0.8871(13) 0.2801(13) 0.4228(9) 0.039(4) Uiso 1 1 d
H70 H 0.8331(10) 0.6904(11) 0.1828(7) 0.024(3) Uiso 1 1 d
H71 H 0.8842(11) 0.4494(11) 0.0534(7) 0.024(3) Uiso 1 1 d
H72 H 0.7079(10) 0.2510(10) 0.1237(7) 0.018(3) Uiso 1 1 d
H73 H 0.6157(12) 0.2887(11) 0.0263(8) 0.032(4) Uiso 1 1 d
H74 H 0.6488(11) 0.1880(12) 0.0030(8) 0.032(4) Uiso 1 1 d
H75 H 0.7105(12) 0.3000(12) -0.0162(9) 0.036(4) Uiso 1 1 d
H76 H 0.8877(12) 0.2708(12) 0.1217(9) 0.035(4) Uiso 1 1 d
H77 H 0.8231(11) 0.1773(12) 0.0635(8) 0.028(4) Uiso 1 1 d
H78 H 0.8827(12) 0.2860(12) 0.0422(8) 0.033(4) Uiso 1 1 d
H79 H 0.9512(12) 0.6310(12) 0.0295(8) 0.034(4) Uiso 1 1 d
H80 H 0.9892(14) 0.7941(14) 0.1490(10) 0.052(5) Uiso 1 1 d
H81 H 0.9038(14) 0.7802(13) 0.0860(9) 0.046(5) Uiso 1 1 d
H82 H 1.0225(14) 0.8060(14) 0.0674(9) 0.050(5) Uiso 1 1 d
H83 H 1.1239(13) 0.6822(12) 0.0889(9) 0.040(4) Uiso 1 1 d
H84 H 1.0603(13) 0.5611(14) 0.0932(9) 0.045(5) Uiso 1 1 d
H85 H 1.0734(13) 0.6529(13) 0.1601(9) 0.042(4) Uiso 1 1 d
H86 H 0.6563(10) 0.5482(10) 0.2832(7) 0.018(3) Uiso 1 1 d
H87 H 0.7003(13) 0.7188(13) 0.3340(9) 0.042(4) Uiso 1 1 d
H88 H 0.8065(13) 0.6958(12) 0.3183(8) 0.036(4) Uiso 1 1 d
H89 H 0.7543(12) 0.7569(13) 0.2696(9) 0.038(4) Uiso 1 1 d
H90 H 0.5994(12) 0.6617(12) 0.1821(8) 0.036(4) Uiso 1 1 d
H91 H 0.5404(12) 0.5461(13) 0.1843(8) 0.035(4) Uiso 1 1 d
H92 H 0.5392(13) 0.6316(13) 0.2465(9) 0.045(5) Uiso 1 1 d
H93 H 0.2451(11) 0.3470(11) 0.0181(8) 0.030(4) Uiso 1 1 d
H94 H 0.4456(15) 0.3276(14) 0.0061(10) 0.054(5) Uiso 1 1 d
H95 H 0.4203(16) 0.4338(17) 0.0048(11) 0.064(6) Uiso 1 1 d
H96 H 0.3758(17) 0.3362(17) -0.0588(13) 0.082(7) Uiso 1 1 d
H97 H 0.3060(13) 0.1642(13) 0.0299(9) 0.045(5) Uiso 1 1 d
H98 H 0.1938(15) 0.1762(14) 0.0376(10) 0.050(5) Uiso 1 1 d
H99 H 0.2350(15) 0.1780(15) -0.0372(11) 0.062(6) Uiso 1 1 d
H100 H 0.3072(12) 0.4548(12) 0.1918(9) 0.037(4) Uiso 1 1 d
H101 H 0.1415(16) 0.3379(17) 0.1647(11) 0.070(6) Uiso 1 1 d
H102 H 0.1340(13) 0.4485(13) 0.1658(9) 0.046(5) Uiso 1 1 d
H103 H 0.1269(15) 0.3773(15) 0.0889(11) 0.059(6) Uiso 1 1 d
H104 H 0.2834(14) 0.5846(15) 0.1340(10) 0.052(5) Uiso 1 1 d
H105 H 0.3838(14) 0.5574(13) 0.1106(9) 0.046(5) Uiso 1 1 d
H106 H 0.2800(14) 0.5206(14) 0.0593(10) 0.052(5) Uiso 1 1 d

loop_
_atom_site_aniso_label
_atom_site_aniso_U_11
_atom_site_aniso_U_22
_atom_site_aniso_U_33
_atom_site_aniso_U_23
_atom_site_aniso_U_13
_atom_site_aniso_U_12
Si1 0.01764(14) 0.01436(13) 0.01256(12) 0.00045(10) 0.00174(10) 0.00528(11)
Si2 0.01713(14) 0.01322(13) 0.01435(13) 0.00108(10) 0.00263(10) 0.00682(11)
Si3 0.01173(13) 0.01130(12) 0.01315(12) 0.00121(9) 0.00176(10) 0.00328(10)
Si4 0.01179(13) 0.01029(12) 0.01191(12) 0.00058(9) 0.00246(9) 0.00338(10)
Si5 0.01550(13) 0.01065(12) 0.01397(12) 0.00205(10) 0.00338(10) 0.00372(10)
N1 0.0237(5) 0.0199(4) 0.0193(4) 0.0050(4) -0.0007(4) 0.0085(4)
B1 0.0196(6) 0.0166(5) 0.0178(5) 0.0039(4) 0.0027(4) 0.0051(5)
C1 0.0118(4) 0.0129(4) 0.0145(4) 0.0010(3) 0.0013(3) 0.0034(4)
C2 0.0136(5) 0.0140(4) 0.0165(5) 0.0002(4) 0.0006(4) 0.0041(4)
C3 0.0159(5) 0.0157(5) 0.0205(5) -0.0005(4) 0.0011(4) 0.0005(4)
C4 0.0152(5) 0.0196(5) 0.0225(5) 0.0041(4) 0.0044(4) 0.0017(4)
C5 0.0186(5) 0.0210(5) 0.0180(5) 0.0010(4) 0.0060(4) 0.0043(4)
C6 0.0152(5) 0.0153(5) 0.0155(4) 0.0004(4) 0.0019(4) 0.0043(4)
C7 0.0151(5) 0.0149(5) 0.0179(5) -0.0027(4) 0.0020(4) 0.0031(4)
C8 0.0285(7) 0.0303(6) 0.0191(5) -0.0034(5) -0.0007(5) 0.0125(5)
C9 0.0257(6) 0.0164(5) 0.0307(6) -0.0013(4) 0.0054(5) 0.0067(5)
C10 0.0187(5) 0.0252(6) 0.0258(6) 0.0036(5) 0.0056(4) -0.0009(5)
C11 0.0177(6) 0.0459(9) 0.0497(9) 0.0184(7) 0.0083(6) 0.0041(6)
C12 0.0263(7) 0.0467(9) 0.0363(7) 0.0190(7) 0.0084(6) 0.0011(7)
C13 0.0190(5) 0.0162(5) 0.0149(5) -0.0017(4) 0.0032(4) 0.0030(4)
C14 0.0291(7) 0.0218(6) 0.0288(6) -0.0033(5) 0.0033(5) 0.0103(5)
C15 0.0330(7) 0.0259(6) 0.0163(5) -0.0013(4) 0.0000(5) 0.0037(5)
C16 0.0122(4) 0.0151(4) 0.0130(4) 0.0006(3) 0.0028(3) 0.0040(4)
C17 0.0160(5) 0.0153(5) 0.0155(5) -0.0003(4) 0.0027(4) 0.0043(4)
C18 0.0221(5) 0.0178(5) 0.0154(5) -0.0027(4) 0.0018(4) 0.0050(4)
C19 0.0171(5) 0.0239(5) 0.0136(4) 0.0006(4) 0.0016(4) 0.0056(4)
C20 0.0170(5) 0.0199(5) 0.0157(5) 0.0040(4) 0.0025(4) 0.0057(4)
C21 0.0123(4) 0.0156(5) 0.0152(4) 0.0017(4) 0.0026(3) 0.0037(4)
C22 0.0267(6) 0.0132(5) 0.0151(5) -0.0012(4) 0.0034(4) 0.0052(4)
C23 0.0311(7) 0.0197(5) 0.0231(6) -0.0033(4) 0.0012(5) 0.0114(5)
C24 0.0298(7) 0.0179(5) 0.0284(6) -0.0014(5) 0.0064(5) 0.0026(5)
C25 0.0308(6) 0.0271(6) 0.0128(5) 0.0013(4) 0.0003(4) 0.0083(5)
C26 0.0474(9) 0.0405(8) 0.0187(6) 0.0052(5) 0.0105(6) 0.0208(7)
C27 0.0405(8) 0.0468(9) 0.0232(6) 0.0001(6) -0.0095(6) 0.0051(7)
C28 0.0196(5) 0.0139(4) 0.0153(5) 0.0027(4) 0.0023(4) 0.0050(4)
C29 0.0244(6) 0.0176(5) 0.0232(5) 0.0039(4) 0.0039(4) 0.0017(5)
C30 0.0272(6) 0.0227(6) 0.0283(6) 0.0017(5) 0.0027(5) 0.0136(5)
C31 0.0141(5) 0.0132(4) 0.0133(4) 0.0025(3) 0.0037(3) 0.0048(4)
C32 0.0157(5) 0.0133(4) 0.0153(4) 0.0018(4) 0.0028(4) 0.0050(4)
C33 0.0188(5) 0.0138(5) 0.0195(5) -0.0004(4) 0.0039(4) 0.0069(4)
C34 0.0168(5) 0.0186(5) 0.0199(5) 0.0050(4) 0.0055(4) 0.0089(4)
C35 0.0134(5) 0.0192(5) 0.0209(5) 0.0016(4) 0.0028(4) 0.0045(4)
C36 0.0147(5) 0.0155(5) 0.0164(5) 0.0012(4) 0.0028(4) 0.0046(4)
C37 0.0156(5) 0.0135(5) 0.0223(5) -0.0024(4) 0.0026(4) 0.0051(4)
C38 0.0261(6) 0.0227(6) 0.0239(6) -0.0031(5) -0.0025(5) 0.0078(5)
C39 0.0239(6) 0.0144(5) 0.0366(7) 0.0018(5) 0.0034(5) 0.0020(5)
C40 0.0194(5) 0.0207(5) 0.0275(6) 0.0035(4) 0.0072(4) 0.0110(4)
C41 0.0182(6) 0.0323(7) 0.0402(7) 0.0054(6) 0.0049(5) 0.0149(5)
C42 0.0283(7) 0.0429(8) 0.0287(6) 0.0012(6) 0.0113(5) 0.0180(6)
C43 0.0134(5) 0.0178(5) 0.0223(5) -0.0040(4) 0.0024(4) 0.0022(4)
C44 0.0225(6) 0.0185(5) 0.0370(7) -0.0028(5) 0.0080(5) -0.0012(5)
C45 0.0269(7) 0.0355(7) 0.0241(6) -0.0073(5) -0.0040(5) 0.0078(6)
C46 0.0163(5) 0.0125(4) 0.0157(4) 0.0028(4) 0.0028(4) 0.0038(4)
C47 0.0196(5) 0.0136(5) 0.0192(5) 0.0017(4) 0.0018(4) 0.0056(4)
C48 0.0204(5) 0.0121(5) 0.0258(5) 0.0040(4) 0.0012(4) 0.0023(4)
C49 0.0155(5) 0.0185(5) 0.0226(5) 0.0079(4) 0.0007(4) 0.0016(4)
C50 0.0189(5) 0.0192(5) 0.0202(5) 0.0053(4) 0.0062(4) 0.0051(4)
C51 0.0176(5) 0.0152(5) 0.0162(5) 0.0036(4) 0.0033(4) 0.0051(4)
C52 0.0310(6) 0.0116(5) 0.0218(5) 0.0018(4) 0.0085(4) 0.0066(4)
C53 0.0548(10) 0.0157(6) 0.0300(7) -0.0024(5) 0.0099(6) 0.0068(6)
C54 0.0344(7) 0.0259(6) 0.0358(7) 0.0086(5) 0.0142(6) 0.0175(6)
C55 0.0170(5) 0.0231(5) 0.0259(6) 0.0098(5) 0.0014(4) -0.0004(4)
C56 0.0229(7) 0.0243(6) 0.0670(11) 0.0211(7) 0.0057(7) 0.0005(5)
C57 0.0175(6) 0.0357(7) 0.0445(8) 0.0155(6) 0.0058(5) 0.0054(5)
C58 0.0238(5) 0.0141(5) 0.0177(5) 0.0035(4) 0.0088(4) 0.0066(4)
C59 0.0300(6) 0.0213(6) 0.0191(5) -0.0001(4) 0.0047(5) 0.0062(5)
C60 0.0312(7) 0.0237(6) 0.0282(6) 0.0072(5) 0.0124(5) 0.0151(5)
C61 0.0297(6) 0.0383(7) 0.0186(5) 0.0077(5) -0.0027(5) 0.0137(6)
C62 0.0493(10) 0.0864(15) 0.0296(8) 0.0262(9) 0.0122(7) 0.0179(10)
C63 0.0422(9) 0.0404(8) 0.0318(7) -0.0077(6) -0.0122(6) 0.0167(7)
C64 0.0368(7) 0.0257(6) 0.0296(6) 0.0053(5) -0.0036(5) 0.0187(5)
C65 0.0411(8) 0.0420(8) 0.0546(10) 0.0216(8) 0.0167(7) 0.0273(7)
C66 0.0394(9) 0.0257(7) 0.0642(11) 0.0139(7) -0.0075(8) 0.0131(6)

loop_
_atom_type_symbol
_atom_type_description
_atom_type_scat_dispersion_real
_atom_type_scat_dispersion_imag
_atom_type_scat_source
C C 0.0033 0.0016 'International Tables Vol C Tables 4.2.6.8 and 6.1.1.4'
H H 0.0000 0.0000 'International Tables Vol C Tables 4.2.6.8 and 6.1.1.4'
N N 0.0061 0.0033 'International Tables Vol C Tables 4.2.6.8 and 6.1.1.4'
B B 0.0013 0.0007 'International Tables Vol C Tables 4.2.6.8 and 6.1.1.4'
Si Si 0.0817 0.0704 'International Tables Vol C Tables 4.2.6.8 and 6.1.1.4'

loop_
_geom_angle_atom_site_label_1
_geom_angle_atom_site_label_2
_geom_angle_atom_site_label_3
_geom_angle
B1 Si1 Si3 97.08(4)
B1 Si1 Si5 91.39(4)
Si3 Si1 Si5 77.147(13)
B1 Si1 Si2 50.56(4)
Si3 Si1 Si2 57.095(11)
Si5 Si1 Si2 55.687(11)
B1 Si2 Si5 92.34(4)
B1 Si2 Si3 95.81(4)
Si5 Si2 Si3 77.223(13)
B1 Si2 Si1 50.33(4)
Si5 Si2 Si1 57.113(12)
Si3 Si2 Si1 55.816(11)
C1 Si3 Si1 130.55(3)
C1 Si3 Si2 119.20(3)
Si1 Si3 Si2 67.089(12)
C1 Si3 Si4 132.58(3)
Si1 Si3 Si4 92.884(14)
Si2 Si3 Si4 92.236(14)
C16 Si4 C31 107.74(4)
C16 Si4 Si5 127.54(3)
C31 Si4 Si5 108.27(3)
C16 Si4 Si3 106.67(3)
C31 Si4 Si3 130.27(3)
Si5 Si4 Si3 76.116(13)
C46 Si5 Si2 132.33(3)
C46 Si5 Si4 128.93(3)
Si2 Si5 Si4 93.831(14)
C46 Si5 Si1 121.72(3)
Si2 Si5 Si1 67.200(13)
Si4 Si5 Si1 92.608(14)
B1 N1 C64 121.31(10)
B1 N1 C61 122.55(10)
C64 N1 C61 116.10(9)
N1 B1 Si1 142.21(9)
N1 B1 Si2 138.23(9)
Si1 B1 Si2 79.10(4)
C2 C1 C6 118.13(9)
C2 C1 Si3 121.24(7)
C6 C1 Si3 120.54(7)
C3 C2 C1 119.77(9)
C3 C2 C7 118.26(9)
C1 C2 C7 121.96(9)
C4 C3 C2 122.56(10)
C4 C3 H1 117.3(8)
C2 C3 H1 120.1(8)
C3 C4 C5 117.19(10)
C3 C4 C10 121.11(10)
C5 C4 C10 121.65(10)
C4 C5 C6 122.38(10)
C4 C5 H2 118.7(8)
C6 C5 H2 118.8(8)
C5 C6 C1 119.82(10)
C5 C6 C13 117.63(9)
C1 C6 C13 122.50(9)
C2 C7 C9 111.99(9)
C2 C7 C8 111.18(9)
C9 C7 C8 111.24(9)
C2 C7 H3 107.4(8)
C9 C7 H3 108.2(8)
C8 C7 H3 106.6(8)
C7 C8 H4 112.8(9)
C7 C8 H5 111.0(9)
H4 C8 H5 107.4(13)
C7 C8 H6 111.0(9)
H4 C8 H6 106.4(12)
H5 C8 H6 107.9(13)
C7 C9 H7 110.2(8)
C7 C9 H8 111.7(9)
H7 C9 H8 109.2(13)
C7 C9 H9 109.8(8)
H7 C9 H9 108.3(12)
H8 C9 H9 107.6(12)
C4 C10 C12 112.89(10)
C4 C10 C11 111.08(10)
C12 C10 C11 110.02(12)
C4 C10 H10 106.7(9)
C12 C10 H10 107.4(9)
C11 C10 H10 108.5(9)
C10 C11 H11 112.0(11)
C10 C11 H12 112.0(10)
H11 C11 H12 106.5(14)
C10 C11 H13 109.5(11)
H11 C11 H13 106.6(15)
H12 C11 H13 110.1(15)
C10 C12 H14 113.4(10)
C10 C12 H15 108.6(10)
H14 C12 H15 107.1(14)
C10 C12 H16 109.0(10)
H14 C12 H16 110.2(14)
H15 C12 H16 108.3(14)
C6 C13 C15 113.20(9)
C6 C13 C14 109.72(9)
C15 C13 C14 111.51(10)
C6 C13 H17 108.2(8)
C15 C13 H17 106.0(8)
C14 C13 H17 107.9(8)
C13 C14 H18 111.0(9)
C13 C14 H19 110.6(9)
H18 C14 H19 108.2(13)
C13 C14 H20 111.9(9)
H18 C14 H20 107.6(13)
H19 C14 H20 107.3(13)
C13 C15 H21 110.7(9)
C13 C15 H22 109.5(9)
H21 C15 H22 108.0(13)
C13 C15 H23 111.4(10)
H21 C15 H23 109.2(13)
H22 C15 H23 107.9(13)
C21 C16 C17 117.78(9)
C21 C16 Si4 116.33(7)
C17 C16 Si4 125.88(8)
C18 C17 C16 119.78(9)
C18 C17 C22 116.85(9)
C16 C17 C22 123.36(9)
C19 C18 C17 122.59(10)
C19 C18 H24 118.5(8)
C17 C18 H24 118.9(8)
C18 C19 C20 117.64(10)
C18 C19 C25 120.83(10)
C20 C19 C25 121.53(10)
C19 C20 C21 121.86(10)
C19 C20 H25 119.2(8)
C21 C20 H25 119.0(8)
C20 C21 C16 120.36(9)
C20 C21 C28 117.34(9)
C16 C21 C28 122.30(9)
C17 C22 C23 110.43(9)
C17 C22 C24 112.77(10)
C23 C22 C24 110.61(9)
C17 C22 H26 108.3(8)
C23 C22 H26 108.1(8)
C24 C22 H26 106.5(8)
C22 C23 H27 111.4(9)
C22 C23 H28 110.7(8)
H27 C23 H28 108.5(12)
C22 C23 H29 112.2(9)
H27 C23 H29 108.6(13)
H28 C23 H29 105.2(12)
C22 C24 H30 111.7(9)
C22 C24 H31 113.1(10)
H30 C24 H31 106.2(13)
C22 C24 H32 112.0(9)
H30 C24 H32 108.5(12)
H31 C24 H32 104.9(13)
C19 C25 C27 111.56(11)
C19 C25 C26 111.35(10)
C27 C25 C26 110.64(12)
C19 C25 H33 107.3(8)
C27 C25 H33 108.1(8)
C26 C25 H33 107.7(8)
C25 C26 H34 111.9(10)
C25 C26 H35 109.5(9)
H34 C26 H35 107.5(13)
C25 C26 H36 111.9(10)
H34 C26 H36 106.3(14)
H35 C26 H36 109.6(13)
C25 C27 H37 111.3(11)
C25 C27 H38 110.9(10)
H37 C27 H38 108.1(15)
C25 C27 H39 109.9(10)
H37 C27 H39 111.3(15)
H38 C27 H39 105.1(14)
C21 C28 C29 112.31(9)
C21 C28 C30 111.23(9)
C29 C28 C30 111.05(9)
C21 C28 H40 108.1(7)
C29 C28 H40 107.2(7)
C30 C28 H40 106.6(7)
C28 C29 H41 110.0(9)
C28 C29 H42 110.5(8)
H41 C29 H42 109.0(12)
C28 C29 H43 110.9(9)
H41 C29 H43 106.5(12)
H42 C29 H43 109.8(12)
C28 C30 H44 110.0(8)
C28 C30 H45 110.2(9)
H44 C30 H45 108.1(12)
C28 C30 H46 111.1(9)
H44 C30 H46 109.3(12)
H45 C30 H46 108.1(12)
C36 C31 C32 117.42(9)
C36 C31 Si4 116.58(7)
C32 C31 Si4 125.99(8)
C33 C32 C31 119.84(9)
C33 C32 C37 116.69(9)
C31 C32 C37 123.47(9)
C34 C33 C32 122.98(10)
C34 C33 H47 118.4(8)
C32 C33 H47 118.6(8)
C35 C34 C33 117.08(9)
C35 C34 C40 123.31(10)
C33 C34 C40 119.59(10)
C34 C35 C36 122.26(10)
C34 C35 H48 119.6(8)
C36 C35 H48 118.2(8)
C35 C36 C31 120.41(9)
C35 C36 C43 115.90(9)
C31 C36 C43 123.68(9)
C32 C37 C38 111.35(9)
C32 C37 C39 111.89(9)
C38 C37 C39 110.05(10)
C32 C37 H49 107.8(8)
C38 C37 H49 107.2(8)
C39 C37 H49 108.4(8)
C37 C38 H50 110.7(9)
C37 C38 H51 111.8(9)
H50 C38 H51 109.6(13)
C37 C38 H52 110.7(9)
H50 C38 H52 106.8(13)
H51 C38 H52 107.1(12)
C37 C39 H53 111.3(9)
C37 C39 H54 113.5(10)
H53 C39 H54 108.2(13)
C37 C39 H55 111.4(9)
H53 C39 H55 106.3(13)
H54 C39 H55 105.6(13)
C34 C40 C41 113.72(10)
C34 C40 C42 110.44(10)
C41 C40 C42 110.82(11)
C34 C40 H56 106.6(8)
C41 C40 H56 108.1(8)
C42 C40 H56 106.7(8)
C40 C41 H57 111.2(9)
C40 C41 H58 110.7(9)
H57 C41 H58 109.4(12)
C40 C41 H59 110.0(10)
H57 C41 H59 108.0(13)
H58 C41 H59 107.5(13)
C40 C42 H60 111.1(9)
C40 C42 H61 113.7(10)
H60 C42 H61 105.5(13)
C40 C42 H62 111.2(10)
H60 C42 H62 105.5(13)
H61 C42 H62 109.4(14)
C36 C43 C45 110.84(10)
C36 C43 C44 112.22(9)
C45 C43 C44 111.25(10)
C36 C43 H63 108.0(8)
C45 C43 H63 107.2(8)
C44 C43 H63 107.1(8)
C43 C44 H64 109.8(10)
C43 C44 H65 111.4(9)
H64 C44 H65 108.9(13)
C43 C44 H66 108.8(9)
H64 C44 H66 108.0(13)
H65 C44 H66 109.9(13)
C43 C45 H67 111.7(9)
C43 C45 H68 111.0(11)
H67 C45 H68 104.5(14)
C43 C45 H69 112.5(9)
H67 C45 H69 107.5(13)
H68 C45 H69 109.3(14)
C47 C46 C51 118.37(9)
C47 C46 Si5 122.33(8)
C51 C46 Si5 119.25(7)
C48 C47 C46 119.71(10)
C48 C47 C52 119.03(9)
C46 C47 C52 121.19(9)
C49 C48 C47 122.13(10)
C49 C48 H70 119.7(8)
C47 C48 H70 118.1(8)
C48 C49 C50 117.68(10)
C48 C49 C55 123.45(10)
C50 C49 C55 118.82(10)
C51 C50 C49 122.53(10)
C51 C50 H71 119.4(8)
C49 C50 H71 118.0(8)
C50 C51 C46 119.54(10)
C50 C51 C58 118.12(9)
C46 C51 C58 122.29(9)
C47 C52 C54 109.69(10)
C47 C52 C53 114.31(11)
C54 C52 C53 110.23(11)
C47 C52 H86 108.4(8)
C54 C52 H86 107.3(8)
C53 C52 H86 106.6(8)
C52 C53 H87 109.1(10)
C52 C53 H88 111.9(9)
H87 C53 H88 109.3(13)
C52 C53 H89 111.9(9)
H87 C53 H89 104.6(13)
H88 C53 H89 109.8(13)
C52 C54 H90 111.2(9)
C52 C54 H91 112.5(9)
H90 C54 H91 108.2(13)
C52 C54 H92 110.8(10)
H90 C54 H92 106.4(13)
H91 C54 H92 107.4(14)
C49 C55 C56 114.51(11)
C49 C55 C57 109.83(10)
C56 C55 C57 110.03(11)
C49 C55 H79 107.6(9)
C56 C55 H79 107.6(9)
C57 C55 H79 107.0(9)
C55 C56 H80 110.4(11)
C55 C56 H81 112.1(10)
H80 C56 H81 107.9(15)
C55 C56 H82 108.1(10)
H80 C56 H82 111.1(14)
H81 C56 H82 107.3(14)
C55 C57 H83 111.5(9)
C55 C57 H84 109.9(10)
H83 C57 H84 110.4(13)
C55 C57 H85 108.6(10)
H83 C57 H85 107.1(13)
H84 C57 H85 109.2(14)
C51 C58 C60 114.01(10)
C51 C58 C59 109.41(9)
C60 C58 C59 110.74(9)
C51 C58 H72 107.4(8)
C60 C58 H72 107.2(8)
C59 C58 H72 107.8(8)
C58 C59 H73 110.6(9)
C58 C59 H74 110.8(8)
H73 C59 H74 106.2(12)
C58 C59 H75 110.5(9)
H73 C59 H75 106.5(13)
H74 C59 H75 112.2(13)
C58 C60 H76 111.0(9)
C58 C60 H77 111.0(8)
H76 C60 H77 107.0(12)
C58 C60 H78 112.5(9)
H76 C60 H78 106.9(13)
H77 C60 H78 108.3(12)
N1 C61 C62 111.21(12)
N1 C61 C63 111.53(11)
C62 C61 C63 111.21(15)
N1 C61 H93 105.8(9)
C62 C61 H93 108.8(9)
C63 C61 H93 108.1(9)
C61 C62 H94 110.4(11)
C61 C62 H95 110.8(12)
H94 C62 H95 107.9(16)
C61 C62 H96 111.5(13)
H94 C62 H96 107.5(17)
H95 C62 H96 108.7(17)
C61 C63 H97 111.2(10)
C61 C63 H98 110.0(11)
H97 C63 H98 108.5(14)
C61 C63 H99 109.9(11)
H97 C63 H99 110.2(15)
H98 C63 H99 107.0(15)
N1 C64 C66 112.41(12)
N1 C64 C65 111.69(11)
C66 C64 C65 111.13(11)
N1 C64 H100 105.5(9)
C66 C64 H100 106.4(9)
C65 C64 H100 109.4(9)
C64 C65 H101 109.7(13)
C64 C65 H102 109.2(10)
H101 C65 H102 106.3(16)
C64 C65 H103 110.7(11)
H101 C65 H103 112.9(17)
H102 C65 H103 107.9(15)
C64 C66 H104 108.3(11)
C64 C66 H105 110.8(10)
H104 C66 H105 110.2(15)
C64 C66 H106 112.0(11)
H104 C66 H106 105.3(15)
H105 C66 H106 110.1(15)

loop_
_geom_bond_atom_site_label_1
_geom_bond_atom_site_label_2
_geom_bond_distance
Si1 B1 2.0311(13)
Si1 Si3 2.3270(4)
Si1 Si5 2.3602(4)
Si1 Si2 2.5911(4)
Si2 B1 2.0379(12)
Si2 Si5 2.3215(4)
Si2 Si3 2.3617(4)
Si3 C1 1.9032(10)
Si3 Si4 2.3816(4)
Si4 C16 1.9123(10)
Si4 C31 1.9228(10)
Si4 Si5 2.3594(4)
Si5 C46 1.8972(10)
N1 B1 1.3735(15)
N1 C64 1.4844(16)
N1 C61 1.4888(15)
C1 C2 1.4133(14)
C1 C6 1.4179(14)
C2 C3 1.3949(15)
C2 C7 1.5187(14)
C3 C4 1.3900(15)
C3 H1 0.989(14)
C4 C5 1.3928(15)
C4 C10 1.5177(15)
C5 C6 1.3938(15)
C5 H2 0.958(14)
C6 C13 1.5176(14)
C7 C9 1.5251(16)
C7 C8 1.5254(16)
C7 H3 0.963(13)
C8 H4 0.973(16)
C8 H5 0.963(16)
C8 H6 0.983(15)
C9 H7 1.011(15)
C9 H8 0.969(16)
C9 H9 1.009(15)
C10 C12 1.5233(18)
C10 C11 1.5250(19)
C10 H10 0.991(15)
C11 H11 1.00(2)
C11 H12 0.962(17)
C11 H13 0.989(19)
C12 H14 0.978(18)
C12 H15 0.986(17)
C12 H16 1.010(19)
C13 C15 1.5270(16)
C13 C14 1.5295(17)
C13 H17 0.979(14)
C14 H18 0.989(16)
C14 H19 0.960(16)
C14 H20 0.949(16)
C15 H21 0.980(17)
C15 H22 0.955(15)
C15 H23 0.978(17)
C16 C21 1.4132(14)
C16 C17 1.4167(14)
C17 C18 1.3929(14)
C17 C22 1.5199(15)
C18 C19 1.3856(15)
C18 H24 0.964(13)
C19 C20 1.3872(15)
C19 C25 1.5175(15)
C20 C21 1.3968(14)
C20 H25 0.977(13)
C21 C28 1.5252(14)
C22 C23 1.5276(17)
C22 C24 1.5308(17)
C22 H26 0.957(13)
C23 H27 0.988(16)
C23 H28 0.983(15)
C23 H29 0.951(16)
C24 H30 0.974(15)
C24 H31 0.957(17)
C24 H32 1.008(16)
C25 C27 1.5232(19)
C25 C26 1.5254(19)
C25 H33 0.975(14)
C26 H34 0.954(17)
C26 H35 0.996(17)
C26 H36 0.985(17)
C27 H37 0.985(19)
C27 H38 0.959(18)
C27 H39 1.020(19)
C28 C29 1.5284(16)
C28 C30 1.5285(16)
C28 H40 0.971(12)
C29 H41 0.985(16)
C29 H42 0.969(14)
C29 H43 0.954(15)
C30 H44 0.986(15)
C30 H45 0.974(16)
C30 H46 0.968(15)
C31 C36 1.4142(14)
C31 C32 1.4179(14)
C32 C33 1.3923(14)
C32 C37 1.5197(15)
C33 C34 1.3879(15)
C33 H47 0.964(13)
C34 C35 1.3831(15)
C34 C40 1.5181(15)
C35 C36 1.3991(15)
C35 H48 0.949(13)
C36 C43 1.5234(14)
C37 C38 1.5255(16)
C37 C39 1.5304(16)
C37 H49 0.950(13)
C38 H50 0.955(16)
C38 H51 0.996(15)
C38 H52 0.995(17)
C39 H53 0.953(16)
C39 H54 0.973(18)
C39 H55 0.991(17)
C40 C41 1.5200(18)
C40 C42 1.5268(18)
C40 H56 0.969(14)
C41 H57 0.997(16)
C41 H58 1.000(16)
C41 H59 0.961(18)
C42 H60 0.982(16)
C42 H61 0.966(17)
C42 H62 0.940(17)
C43 C45 1.5290(17)
C43 C44 1.5337(17)
C43 H63 0.958(13)
C44 H64 0.971(16)
C44 H65 0.981(16)
C44 H66 0.971(17)
C45 H67 0.999(17)
C45 H68 0.971(19)
C45 H69 0.999(16)
C46 C47 1.4164(14)
C46 C51 1.4182(14)
C47 C48 1.3951(15)
C47 C52 1.5173(15)
C48 C49 1.3880(16)
C48 H70 0.945(14)
C49 C50 1.3899(15)
C49 C55 1.5178(15)
C50 C51 1.3883(15)
C50 H71 0.975(14)
C51 C58 1.5166(14)
C52 C54 1.5272(18)
C52 C53 1.5293(17)
C52 H86 0.965(13)
C53 H87 0.971(17)
C53 H88 0.972(16)
C53 H89 0.971(16)
C54 H90 0.972(16)
C54 H91 0.949(16)
C54 H92 0.956(18)
C55 C56 1.5180(19)
C55 C57 1.5213(17)
C55 H79 0.995(15)
C56 H80 0.973(19)
C56 H81 0.969(18)
C56 H82 1.031(18)
C57 H83 1.006(17)
C57 H84 0.996(17)
C57 H85 0.979(17)
C58 C60 1.5258(16)
C58 C59 1.5296(16)
C58 H72 0.982(13)
C59 H73 0.958(16)
C59 H74 0.999(15)
C59 H75 0.952(16)
C60 H76 0.962(16)
C60 H77 0.990(15)
C60 H78 0.972(16)
C61 C62 1.511(2)
C61 C63 1.521(2)
C61 H93 0.969(15)
C62 H94 0.95(2)
C62 H95 1.00(2)
C62 H96 0.98(2)
C63 H97 0.995(18)
C63 H98 0.952(19)
C63 H99 0.98(2)
C64 C66 1.522(2)
C64 C65 1.525(2)
C64 H100 0.964(16)
C65 H101 0.94(2)
C65 H102 0.975(18)
C65 H103 1.02(2)
C66 H104 0.968(19)
C66 H105 0.949(18)
C66 H106 0.975(19)
